data_7240278
loop_
_publ_author_name
'Juillerat, Christian A.'
'Klepov, Vladislav'
'Smith, Mark D.'
'Zur Loye, Hans-Conrad'

_publ_section_title
;
 Targeted Crystal Growth of Uranium Gallophosphates Via the Systematic
 Exploration of the UF4-GaPO4-ACl (A = Cs, Rb) Phase Space
;
_journal_name_full CrystEngComm
_journal_paper_doi 10.1039/D0CE00343C
_journal_year 2020
_chemical_formula_moiety '0.13(Cs5.88 Ga16 O56 U8), 0.16(Cs8)'
_chemical_formula_sum 'Cs2 Ga2 O7 U'
_chemical_formula_weight 755.62
_chemical_name_systematic Cs2UO2Ga2O5
_space_group_crystal_system tetragonal
_space_group_IT_number 141
_space_group_name_Hall '-I 4bd 2'
_space_group_name_H-M_alt 'I 41/a m d :2'
_atom_sites_solution_primary dual
_audit_creation_date 2019-04-17
_audit_creation_method
;
Olex2 1.2
(compiled May 18 2018 14:05:52 for OlexSys, GUI svn.r5506)
;
_audit_update_record
;
2020-02-18 deposited with the CCDC.	2020-04-07 downloaded from the CCDC.
;
_cell_angle_alpha 90
_cell_angle_beta 90
_cell_angle_gamma 90
_cell_formula_units_Z 8
_cell_length_a 7.41690(10)
_cell_length_b 7.41690(10)
_cell_length_c 31.9700(7)
_cell_measurement_reflns_used 9671
_cell_measurement_temperature 302(2)
_cell_measurement_theta_max 36.34
_cell_measurement_theta_min 2.82
_cell_volume 1758.68(5)
_computing_molecular_graphics 'Olex2 (Dolomanov et al., 2009)'
_computing_publication_material 'Olex2 (Dolomanov et al., 2009)'
_computing_structure_refinement 'ShelXL (Sheldrick, 2015)'
_computing_structure_solution 'ShelXT (Sheldrick, 2015)'
_diffrn_ambient_temperature 302.0
_diffrn_measured_fraction_theta_full 0.996
_diffrn_measured_fraction_theta_max 0.998
_diffrn_measurement_device_type 'Bruker APEX-II CCD'
_diffrn_measurement_method '\f and \w scans'
_diffrn_radiation_type MoK\a
_diffrn_radiation_wavelength 0.71073
_diffrn_reflns_av_R_equivalents 0.0352
_diffrn_reflns_av_unetI/netI 0.0088
_diffrn_reflns_Laue_measured_fraction_full 0.996
_diffrn_reflns_Laue_measured_fraction_max 0.998
_diffrn_reflns_limit_h_max 12
_diffrn_reflns_limit_h_min -12
_diffrn_reflns_limit_k_max 11
_diffrn_reflns_limit_k_min -12
_diffrn_reflns_limit_l_max 53
_diffrn_reflns_limit_l_min -53
_diffrn_reflns_number 61580
_diffrn_reflns_point_group_measured_fraction_full 0.996
_diffrn_reflns_point_group_measured_fraction_max 0.998
_diffrn_reflns_theta_full 25.242
_diffrn_reflns_theta_max 36.353
_diffrn_reflns_theta_min 2.548
_diffrn_standards_number 0
_exptl_absorpt_coefficient_mu 32.620
_exptl_absorpt_correction_T_max 0.1661
_exptl_absorpt_correction_T_min 0.0997
_exptl_absorpt_correction_type multi-scan
_exptl_absorpt_process_details
;
SADABS-2016/2 (Bruker,2016) was used for absorption correction.
wR2(int) was 0.0911 before and 0.0520 after correction.
The Ratio of minimum to maximum transmission is 0.6002.
The \l/2 correction factor is Not present.
;
_exptl_crystal_colour 'clear yellow'
_exptl_crystal_colour_lustre clear
_exptl_crystal_colour_primary yellow
_exptl_crystal_density_diffrn 5.708
_exptl_crystal_description shard
_exptl_crystal_F_000 2561
_exptl_crystal_preparation Luminescent
_exptl_crystal_recrystallization_method 'From the Melt'
_exptl_crystal_size_max 0.06
_exptl_crystal_size_mid 0.04
_exptl_crystal_size_min 0.02
_refine_diff_density_max 1.481
_refine_diff_density_min -1.450
_refine_diff_density_rms 0.213
_refine_ls_extinction_coef 0.00022(3)
_refine_ls_extinction_expression Fc^*^=kFc[1+0.001xFc^2^\l^3^/sin(2\q)]^-1/4^
_refine_ls_extinction_method 'SHELXL-2016/6 (Sheldrick 2016)'
_refine_ls_goodness_of_fit_ref 1.326
_refine_ls_hydrogen_treatment undef
_refine_ls_matrix_type full
_refine_ls_number_parameters 73
_refine_ls_number_reflns 1204
_refine_ls_number_restraints 6
_refine_ls_restrained_S_all 1.340
_refine_ls_R_factor_all 0.0214
_refine_ls_R_factor_gt 0.0210
_refine_ls_shift/su_max 0.001
_refine_ls_shift/su_mean 0.000
_refine_ls_structure_factor_coef Fsqd
_refine_ls_weighting_details 'w=1/[\s^2^(Fo^2^)+(0.0062P)^2^+32.4069P] where P=(Fo^2^+2Fc^2^)/3'
_refine_ls_weighting_scheme calc
_refine_ls_wR_factor_gt 0.0498
_refine_ls_wR_factor_ref 0.0499
_reflns_Friedel_coverage 0.000
_reflns_number_gt 1184
_reflns_number_total 1204
_reflns_threshold_expression 'I > 2\s(I)'
_cod_data_source_file d0ce00343c2.cif
_cod_data_source_block Cs2UO2Ga2O5
_cod_original_cell_volume 1758.68(6)
_cod_original_sg_symbol_H-M 'I 41/a m d'
_cod_database_code 7240278
_shelx_shelxl_version_number 2016/6
_shelx_space_group_comment
;
The symmetry employed for this shelxl refinement is uniquely defined
by the following loop, which should always be used as a source of
symmetry information in preference to the above space-group names.
They are only intended as comments.
;
_shelx_estimated_absorpt_t_max 0.562
_shelx_estimated_absorpt_t_min 0.245
_olex2_refinement_description
;
1. Uiso/Uaniso restraints and constraints
Uanis(Cs2) \\sim Ueq: with sigma of 0.006 and sigma for terminal atoms of 0.01
2. Others
 Fixed Sof: Cs1(0.3169) Cs2(0.065) Cs3(0.02227) Cs4(0.026) Cs5(0.02042)
 Cs6(0.025) Cs7(0.025)
;
_olex2_submission_original_sample_id CAJ1166D
_olex2_submission_special_instructions 'No special instructions were received'

loop_
_space_group_symop_operation_xyz
'x, y, z'
'-x+1/2, -y, z+1/2'
'-y+1/4, x+3/4, z+1/4'
'y+1/4, -x+1/4, z+3/4'
'-x+1/2, y, -z+1/2'
'x, -y, -z'
'y+1/4, x+3/4, -z+1/4'
'-y+1/4, -x+1/4, -z+3/4'
'x+1/2, y+1/2, z+1/2'
'-x+1, -y+1/2, z+1'
'-y+3/4, x+5/4, z+3/4'
'y+3/4, -x+3/4, z+5/4'
'-x+1, y+1/2, -z+1'
'x+1/2, -y+1/2, -z+1/2'
'y+3/4, x+5/4, -z+3/4'
'-y+3/4, -x+3/4, -z+5/4'
'-x, -y, -z'
'x-1/2, y, -z-1/2'
'y-1/4, -x-3/4, -z-1/4'
'-y-1/4, x-1/4, -z-3/4'
'x-1/2, -y, z-1/2'
'-x, y, z'
'-y-1/4, -x-3/4, z-1/4'
'y-1/4, x-1/4, z-3/4'
'-x+1/2, -y+1/2, -z+1/2'
'x, y+1/2, -z'
'y+1/4, -x-1/4, -z+1/4'
'-y+1/4, x+1/4, -z-1/4'
'x, -y+1/2, z'
'-x+1/2, y+1/2, z+1/2'
'-y+1/4, -x-1/4, z+1/4'
'y+1/4, x+1/4, z-1/4'

loop_
_atom_site_label
_atom_site_type_symbol
_atom_site_fract_x
_atom_site_fract_y
_atom_site_fract_z
_atom_site_U_iso_or_equiv
_atom_site_adp_type
_atom_site_occupancy
_atom_site_site_symmetry_order
_atom_site_calc_flag
_atom_site_refinement_flags_posn
_atom_site_refinement_flags_adp
_atom_site_refinement_flags_occupancy
_atom_site_disorder_assembly
_atom_site_disorder_group
U1 U 0.000000 0.250000 0.24030(2) 0.01109(6) Uani 1 4 d S T P . .
Cs1 Cs 0.500000 0.4951(4) 0.44168(8) 0.0441(5) Uani 0.6338 2 d S T P . .
Cs2 Cs 0.500000 0.4576(19) 0.4412(2) 0.037(2) Uani 0.13 2 d S TU P . .
Cs3 Cs 0.500000 0.378(3) 0.4397(5) 0.047(4) Uani 0.0445 2 d S T P . .
Cs4 Cs 0.500000 0.2856(17) 0.4396(3) 0.038(4) Uani 0.052 2 d S T P . .
Cs5 Cs 0.500000 0.829(3) 0.4166(7) 0.053(6) Uani 0.0408 2 d S T P . .
Cs6 Cs 0.500000 0.750000 0.4126(4) 0.042(3) Uani 0.1 4 d S T P . .
Cs7 Cs 0.500000 0.567(2) 0.4278(5) 0.042(3) Uani 0.05 2 d S T P . .
Ga2 Ga 0.25922(7) 0.250000 0.34698(2) 0.01454(10) Uani 1 2 d S T P . .
O1 O 0.000000 0.4992(6) 0.23971(13) 0.0235(8) Uani 1 2 d S T P . .
O2 O 0.2049(5) 0.250000 0.29054(11) 0.0215(8) Uani 1 2 d S T P . .
O3 O 0.2042(5) 0.4542(5) 0.375000 0.0321(10) Uani 1 2 d S T P . .
O4 O 0.500000 0.250000 0.33555(19) 0.0359(19) Uani 1 4 d S T P . .

loop_
_atom_site_aniso_label
_atom_site_aniso_U_11
_atom_site_aniso_U_22
_atom_site_aniso_U_33
_atom_site_aniso_U_23
_atom_site_aniso_U_13
_atom_site_aniso_U_12
U1 0.00862(10) 0.01555(11) 0.00909(9) 0.000 0.000 0.000
Cs1 0.0442(6) 0.0309(9) 0.0571(10) -0.0166(5) 0.000 0.000
Cs2 0.046(3) 0.049(6) 0.0159(17) -0.022(3) 0.000 0.000
Cs3 0.062(9) 0.039(8) 0.040(7) -0.030(8) 0.000 0.000
Cs4 0.045(5) 0.051(13) 0.018(3) -0.005(4) 0.000 0.000
Cs5 0.058(10) 0.062(18) 0.039(8) 0.010(10) 0.000 0.000
Cs6 0.037(4) 0.059(9) 0.029(4) 0.000 0.000 0.000
Cs7 0.058(7) 0.028(6) 0.040(6) -0.011(5) 0.000 0.000
Ga2 0.0112(2) 0.0226(2) 0.00976(19) 0.000 0.00129(16) 0.000
O1 0.0258(19) 0.0166(17) 0.0280(19) 0.0035(15) 0.000 0.000
O2 0.0120(15) 0.042(2) 0.0104(12) 0.000 -0.0024(12) 0.000
O3 0.0334(14) 0.0334(14) 0.0295(19) -0.0114(14) 0.0114(14) 0.003(2)
O4 0.013(2) 0.081(6) 0.014(2) 0.000 0.000 0.000

loop_
_atom_type_symbol
_atom_type_description
_atom_type_scat_dispersion_real
_atom_type_scat_dispersion_imag
_atom_type_scat_source
Cs Cs -0.3680 2.1192 'International Tables Vol C Tables 4.2.6.8 and 6.1.1.4'
Ga Ga 0.2307 1.6083 'International Tables Vol C Tables 4.2.6.8 and 6.1.1.4'
O O 0.0106 0.0060 'International Tables Vol C Tables 4.2.6.8 and 6.1.1.4'
U U -9.6767 9.6646 'International Tables Vol C Tables 4.2.6.8 and 6.1.1.4'

loop_
_geom_angle_atom_site_label_1
_geom_angle_atom_site_label_2
_geom_angle_atom_site_label_3
_geom_angle
_geom_angle_site_symmetry_1
_geom_angle_site_symmetry_3
_geom_angle_publ_flag
U1 U1 U1 161.013(13) 25 25_455 ?
U1 U1 Cs4 81.65(16) 25 19_576 ?
U1 U1 Cs4 88.56(17) 25_455 19_576 ?
Ga2 U1 U1 132.113(13) 25 25_455 ?
Ga2 U1 U1 132.113(13) 18_556 25 ?
Ga2 U1 U1 66.874(10) 25 25 ?
Ga2 U1 U1 66.874(10) 18_556 25_455 ?
Ga2 U1 Cs4 113.71(14) 25 19_576 ?
Ga2 U1 Cs4 117.88(12) 18_556 19_576 ?
Ga2 U1 Ga2 65.238(19) 18_556 25 ?
O1 U1 U1 90.10(2) . 25 ?
O1 U1 U1 90.10(2) 10_454 25 ?
O1 U1 U1 90.10(2) . 25_455 ?
O1 U1 U1 90.10(2) 10_454 25_455 ?
O1 U1 Cs4 149.25(17) 10_454 19_576 ?
O1 U1 Cs4 31.90(16) . 19_576 ?
O1 U1 Ga2 89.51(11) . 18_556 ?
O1 U1 Ga2 89.51(11) . 25 ?
O1 U1 Ga2 89.51(11) 10_454 18_556 ?
O1 U1 Ga2 89.51(11) 10_454 25 ?
O1 U1 O1 178.8(3) . 10_454 ?
O1 U1 O2 89.76(5) 10_454 18_556 ?
O1 U1 O2 90.42(9) 10_454 10_454 ?
O1 U1 O2 90.42(9) . . ?
O1 U1 O2 90.42(9) . 10_454 ?
O1 U1 O2 90.42(9) 10_454 . ?
O1 U1 O2 89.76(5) . 18_556 ?
O1 U1 O2 89.76(5) 10_454 25 ?
O1 U1 O2 89.76(5) . 25 ?
O1 U1 O4 89.42(13) 10_454 25 ?
O1 U1 O4 89.42(13) . 25 ?
O2 U1 U1 165.24(8) 25 25_455 ?
O2 U1 U1 33.74(8) 18_556 25_455 ?
O2 U1 U1 123.92(10) 10_454 25 ?
O2 U1 U1 37.09(10) . 25 ?
O2 U1 U1 123.92(10) . 25_455 ?
O2 U1 U1 37.10(10) 10_454 25_455 ?
O2 U1 U1 33.74(8) 25 25 ?
O2 U1 U1 165.24(8) 18_556 25 ?
O2 U1 Cs4 70.53(15) 10_454 19_576 ?
O2 U1 Cs4 99.01(17) 25 19_576 ?
O2 U1 Cs4 105.52(16) 18_556 19_576 ?
O2 U1 Cs4 65.36(14) . 19_576 ?
O2 U1 Ga2 103.97(10) 10_454 18_556 ?
O2 U1 Ga2 169.21(10) 10_454 25 ?
O2 U1 Ga2 33.13(8) 25 25 ?
O2 U1 Ga2 98.37(8) 25 18_556 ?
O2 U1 Ga2 33.13(8) 18_556 18_556 ?
O2 U1 Ga2 169.21(10) . 18_556 ?
O2 U1 Ga2 103.97(10) . 25 ?
O2 U1 Ga2 98.37(8) 18_556 25 ?
O2 U1 O2 157.66(11) . 18_556 ?
O2 U1 O2 70.84(14) 10_454 18_556 ?
O2 U1 O2 70.84(15) . 25 ?
O2 U1 O2 131.50(17) 18_556 25 ?
O2 U1 O2 86.8(2) . 10_454 ?
O2 U1 O2 157.66(11) 10_454 25 ?
O2 U1 O4 136.59(10) . 25 ?
O2 U1 O4 136.59(10) 10_454 25 ?
O2 U1 O4 65.75(8) 25 25 ?
O2 U1 O4 65.75(8) 18_556 25 ?
O4 U1 U1 99.493(7) 25 25 ?
O4 U1 U1 99.493(7) 25 25_455 ?
O4 U1 Cs4 121.09(11) 25 19_576 ?
O4 U1 Ga2 32.619(10) 25 18_556 ?
O4 U1 Ga2 32.619(9) 25 25 ?
Cs3 Cs1 Cs3 2.8(8) . 10_554 ?
Cs3 Cs1 Cs4 1.7(12) . . ?
Cs3 Cs1 Cs4 2.3(12) . 10_554 ?
Cs3 Cs1 Cs5 157.9(12) . . ?
Cs3 Cs1 Cs5 144.3(14) . 10_564 ?
Cs3 Cs1 Cs6 149.7(12) . . ?
Cs3 Cs1 O1 130.7(7) . 12_454 ?
Cs3 Cs1 O1 128.9(2) 10_554 12_454 ?
Cs3 Cs1 O1 128.9(2) 10_554 3_655 ?
Cs3 Cs1 O1 130.7(7) . 3_655 ?
Cs3 Cs1 O3 81.4(8) . . ?
Cs3 Cs1 O3 81.4(8) . 28_656 ?
Cs3 Cs1 O3 83.4(2) 10_554 28_656 ?
Cs3 Cs1 O3 83.4(2) 10_554 . ?
Cs4 Cs1 Cs3 1.2(5) . 10_554 ?
Cs4 Cs1 Cs3 0.5(4) 10_554 10_554 ?
Cs4 Cs1 Cs4 0.63(10) . 10_554 ?
Cs4 Cs1 Cs5 159.6(6) . . ?
Cs4 Cs1 Cs5 160.2(6) 10_554 . ?
Cs4 Cs1 Cs6 151.4(5) . . ?
Cs4 Cs1 Cs6 152.0(4) 10_554 . ?
Cs4 Cs1 O1 129.25(19) 10_554 3_655 ?
Cs4 Cs1 O1 129.25(19) 10_554 12_454 ?
Cs4 Cs1 O1 129.6(2) . 3_655 ?
Cs4 Cs1 O1 129.6(2) . 12_454 ?
Cs4 Cs1 O3 83.0(2) 10_554 28_656 ?
Cs4 Cs1 O3 82.6(3) . 28_656 ?
Cs4 Cs1 O3 83.0(2) 10_554 . ?
Cs4 Cs1 O3 82.6(3) . . ?
Cs5 Cs1 Cs3 147.2(9) 10_564 10_554 ?
Cs5 Cs1 Cs3 160.7(6) . 10_554 ?
Cs5 Cs1 Cs4 146.0(9) 10_564 . ?
Cs5 Cs1 Cs4 146.6(8) 10_564 10_554 ?
Cs5 Cs1 Cs5 13.6(6) 10_564 . ?
Cs5 Cs1 Cs6 5.4(10) 10_564 . ?
Cs5 Cs1 O1 74.7(6) 10_564 12_454 ?
Cs5 Cs1 O1 64.4(4) . 3_655 ?
Cs5 Cs1 O1 74.7(6) 10_564 3_655 ?
Cs5 Cs1 O1 64.4(4) . 12_454 ?
Cs5 Cs1 O3 83.1(3) . 28_656 ?
Cs5 Cs1 O3 73.8(5) 10_564 . ?
Cs5 Cs1 O3 83.1(3) . . ?
Cs5 Cs1 O3 73.8(5) 10_564 28_656 ?
Cs6 Cs1 Cs3 152.5(5) . 10_554 ?
Cs6 Cs1 Cs5 8.2(7) . . ?
Cs6 Cs1 O1 70.6(3) . 3_655 ?
Cs6 Cs1 O1 70.6(3) . 12_454 ?
Cs6 Cs1 O3 77.5(3) . 28_656 ?
Cs6 Cs1 O3 77.5(3) . . ?
Cs7 Cs1 Cs3 136.1(17) . . ?
Cs7 Cs1 Cs3 139.0(11) . 10_554 ?
Cs7 Cs1 Cs4 137.8(12) . . ?
Cs7 Cs1 Cs4 138.4(11) . 10_554 ?
Cs7 Cs1 Cs5 21.8(11) . . ?
Cs7 Cs1 Cs5 8.2(13) . 10_564 ?
Cs7 Cs1 Cs6 13.6(11) . . ?
Cs7 Cs1 O1 81.1(8) . 12_454 ?
Cs7 Cs1 O1 81.1(8) . 3_655 ?
Cs7 Cs1 O3 68.5(7) . . ?
Cs7 Cs1 O3 68.5(7) . 28_656 ?
O1 Cs1 O1 74.74(15) 3_655 12_454 ?
O1 Cs1 O3 147.30(13) 3_655 . ?
O1 Cs1 O3 147.30(13) 12_454 28_656 ?
O1 Cs1 O3 88.58(9) 3_655 28_656 ?
O1 Cs1 O3 88.58(9) 12_454 . ?
O3 Cs1 O3 91.07(11) 28_656 . ?
Cs2 Cs2 O1 131.9(2) 10_554 3_655 ?
Cs3 Cs2 Cs2 4.7(18) . 10_554 ?
Cs3 Cs2 Cs2 1.1(4) 10_554 10_554 ?
Cs3 Cs2 Cs3 3.6(14) . 10_554 ?
Cs3 Cs2 Cs4 3.0(18) . 10_554 ?
Cs3 Cs2 Cs4 2.3(18) . . ?
Cs3 Cs2 Cs5 149(2) . 10_564 ?
Cs3 Cs2 Cs5 159.3(19) . . ?
Cs3 Cs2 Cs5 162.9(6) 10_554 . ?
Cs3 Cs2 Cs6 152.5(18) . . ?
Cs3 Cs2 Cs7 147(2) . . ?
Cs3 Cs2 O1 134.7(11) . 3_655 ?
Cs3 Cs2 O1 132.6(4) 10_554 3_655 ?
Cs3 Cs2 O3 88.7(4) 10_554 . ?
Cs3 Cs2 O3 86.3(12) . . ?
Cs3 Cs2 O3 88.7(4) 10_554 28_656 ?
Cs3 Cs2 O3 86.3(12) . 28_656 ?
Cs4 Cs2 Cs2 1.7(4) 10_554 10_554 ?
Cs4 Cs2 Cs2 2.4(6) . 10_554 ?
Cs4 Cs2 Cs3 1.2(6) . 10_554 ?
Cs4 Cs2 Cs3 0.5(5) 10_554 10_554 ?
Cs4 Cs2 Cs4 0.69(17) . 10_554 ?
Cs4 Cs2 Cs5 161.7(8) . . ?
Cs4 Cs2 Cs5 151.2(10) . 10_564 ?
Cs4 Cs2 Cs5 162.4(6) 10_554 . ?
Cs4 Cs2 Cs6 155.5(6) 10_554 . ?
Cs4 Cs2 Cs6 154.8(7) . . ?
Cs4 Cs2 O1 132.9(4) 10_554 3_655 ?
Cs4 Cs2 O1 133.3(5) . 3_655 ?
Cs4 Cs2 O3 87.9(4) . 28_656 ?
Cs4 Cs2 O3 87.9(4) . . ?
Cs4 Cs2 O3 88.4(3) 10_554 28_656 ?
Cs4 Cs2 O3 88.4(3) 10_554 . ?
Cs5 Cs2 Cs2 164.0(5) . 10_554 ?
Cs5 Cs2 Cs2 153.6(7) 10_564 10_554 ?
Cs5 Cs2 Cs3 152.5(9) 10_564 10_554 ?
Cs5 Cs2 Cs4 151.9(9) 10_564 10_554 ?
Cs5 Cs2 Cs5 10.4(5) 10_564 . ?
Cs5 Cs2 Cs6 3.6(9) 10_564 . ?
Cs5 Cs2 O1 59.3(4) . 3_655 ?
Cs5 Cs2 O1 67.3(6) 10_564 3_655 ?
Cs5 Cs2 O3 72.5(5) 10_564 28_656 ?
Cs5 Cs2 O3 79.5(4) . 28_656 ?
Cs5 Cs2 O3 72.5(5) 10_564 . ?
Cs5 Cs2 O3 79.5(4) . . ?
Cs6 Cs2 Cs2 157.2(3) . 10_554 ?
Cs6 Cs2 Cs3 156.0(6) . 10_554 ?
Cs6 Cs2 Cs5 6.9(6) . . ?
Cs6 Cs2 O1 64.6(4) . 3_655 ?
Cs6 Cs2 O3 74.8(3) . . ?
Cs6 Cs2 O3 74.8(3) . 28_656 ?
Cs7 Cs2 Cs2 152.2(9) . 10_554 ?
Cs7 Cs2 Cs3 151.1(10) . 10_554 ?
Cs7 Cs2 Cs4 150.5(10) . 10_554 ?
Cs7 Cs2 Cs4 149.8(11) . . ?
Cs7 Cs2 Cs5 11.9(9) . . ?
Cs7 Cs2 Cs5 1.4(10) . 10_564 ?
Cs7 Cs2 Cs6 5.0(9) . . ?
Cs7 Cs2 O1 68.4(9) . 3_655 ?
Cs7 Cs2 O3 71.5(5) . . ?
Cs7 Cs2 O3 71.5(5) . 28_656 ?
O3 Cs2 Cs2 89.5(3) 28_656 10_554 ?
O3 Cs2 Cs2 89.5(3) . 10_554 ?
O3 Cs2 O1 138.4(5) . 3_655 ?
O3 Cs2 O1 85.69(19) 28_656 3_655 ?
O3 Cs2 O3 92.0(2) 28_656 . ?
Cs1 Cs3 Cs1 174.5(15) . 10_554 ?
Cs1 Cs3 Cs2 174.7(15) . 10_554 ?
Cs1 Cs3 Cs3 175.8(11) . 10_554 ?
Cs1 Cs3 Cs4 176(2) . 10_554 ?
Cs1 Cs3 Cs5 22.9(10) . 10_564 ?
Cs1 Cs3 Cs6 21.6(9) . . ?
Cs1 Cs3 Cs6 163.9(7) 10_554 . ?
Cs1 Cs3 Cs7 19.3(9) . . ?
Cs1 Cs3 O3 101.6(4) 10_554 28_656 ?
Cs1 Cs3 O3 82.2(10) . . ?
Cs1 Cs3 O3 101.6(4) 10_554 . ?
Cs1 Cs3 O3 82.2(10) . 28_656 ?
Cs2 Cs3 Cs1 174(2) . 10_554 ?
Cs2 Cs3 Cs1 0.2(2) 10_554 10_554 ?
Cs2 Cs3 Cs1 0.5(10) . . ?
Cs2 Cs3 Cs2 174(2) . 10_554 ?
Cs2 Cs3 Cs3 175.3(18) . 10_554 ?
Cs2 Cs3 Cs4 176(3) . . ?
Cs2 Cs3 Cs4 175(3) . 10_554 ?
Cs2 Cs3 Cs5 23.4(16) . 10_564 ?
Cs2 Cs3 Cs6 22.1(16) . . ?
Cs2 Cs3 Cs6 163.7(7) 10_554 . ?
Cs2 Cs3 Cs7 19.8(13) . . ?
Cs2 Cs3 O3 82.6(14) . . ?
Cs2 Cs3 O3 101.4(4) 10_554 28_656 ?
Cs2 Cs3 O3 101.4(4) 10_554 . ?
Cs2 Cs3 O3 82.6(14) . 28_656 ?
Cs3 Cs3 Cs1 1.3(3) 10_554 10_554 ?
Cs3 Cs3 Cs2 1.1(4) 10_554 10_554 ?
Cs3 Cs3 Cs5 161.3(6) 10_554 10_564 ?
Cs3 Cs3 Cs6 162.6(4) 10_554 . ?
Cs3 Cs3 O3 100.7(4) 10_554 28_656 ?
Cs3 Cs3 O3 100.7(4) 10_554 . ?
Cs4 Cs3 Cs1 176(3) . . ?
Cs4 Cs3 Cs1 1.6(14) . 10_554 ?
Cs4 Cs3 Cs1 1.5(7) 10_554 10_554 ?
Cs4 Cs3 Cs2 1.4(14) . 10_554 ?
Cs4 Cs3 Cs2 1.3(7) 10_554 10_554 ?
Cs4 Cs3 Cs3 0.3(17) . 10_554 ?
Cs4 Cs3 Cs3 0.2(9) 10_554 10_554 ?
Cs4 Cs3 Cs4 0.1(7) . 10_554 ?
Cs4 Cs3 Cs5 161(2) . 10_564 ?
Cs4 Cs3 Cs5 161.1(13) 10_554 10_564 ?
Cs4 Cs3 Cs6 162.4(12) 10_554 . ?
Cs4 Cs3 Cs6 162.3(19) . . ?
Cs4 Cs3 Cs7 165(2) . . ?
Cs4 Cs3 Cs7 164.7(16) 10_554 . ?
Cs4 Cs3 O3 100.5(7) 10_554 . ?
Cs4 Cs3 O3 100.4(11) . 28_656 ?
Cs4 Cs3 O3 100.4(11) . . ?
Cs4 Cs3 O3 100.5(7) 10_554 28_656 ?
Cs5 Cs3 Cs1 162.6(9) 10_564 10_554 ?
Cs5 Cs3 Cs2 162.4(9) 10_564 10_554 ?
Cs5 Cs3 Cs6 1.3(7) 10_564 . ?
Cs5 Cs3 O3 66.9(5) 10_564 28_656 ?
Cs5 Cs3 O3 66.9(5) 10_564 . ?
Cs6 Cs3 O3 67.8(5) . 28_656 ?
Cs6 Cs3 O3 67.8(5) . . ?
Cs7 Cs3 Cs1 166.2(11) . 10_554 ?
Cs7 Cs3 Cs2 166.0(11) . 10_554 ?
Cs7 Cs3 Cs3 164.9(8) . 10_554 ?
Cs7 Cs3 Cs5 3.6(8) . 10_564 ?
Cs7 Cs3 Cs6 2.3(7) . . ?
Cs7 Cs3 O3 69.2(6) . 28_656 ?
Cs7 Cs3 O3 69.2(6) . . ?
O3 Cs3 O3 91.3(5) 28_656 . ?
Cs1 Cs4 Cs1 175.7(6) . 10_554 ?
Cs1 Cs4 Cs2 175.9(7) . 10_554 ?
Cs1 Cs4 Cs5 167.4(6) 10_554 10_564 ?
Cs1 Cs4 Cs5 16.9(5) . 10_564 ?
Cs1 Cs4 Cs7 174.3(6) . 10_554 ?
Cs1 Cs4 Cs7 12.7(4) . . ?
Cs1 Cs4 Cs7 171.6(6) 10_554 . ?
Cs1 Cs4 Cs7 10.0(3) 10_554 10_554 ?
Cs1 Cs4 O1 83.4(3) 10_554 19_566 ?
Cs1 Cs4 O1 83.4(3) 10_554 28_656 ?
Cs1 Cs4 O1 93.2(4) . 28_656 ?
Cs1 Cs4 O1 93.2(4) . 19_566 ?
Cs2 Cs4 Cs1 175.8(8) . 10_554 ?
Cs2 Cs4 Cs1 0.1(4) . . ?
Cs2 Cs4 Cs1 0.2(3) 10_554 10_554 ?
Cs2 Cs4 Cs2 176.0(10) . 10_554 ?
Cs2 Cs4 Cs5 16.8(6) . 10_564 ?
Cs2 Cs4 Cs5 167.3(7) 10_554 10_564 ?
Cs2 Cs4 Cs7 12.6(5) . . ?
Cs2 Cs4 Cs7 174.2(9) . 10_554 ?
Cs2 Cs4 Cs7 171.5(8) 10_554 . ?
Cs2 Cs4 Cs7 9.8(3) 10_554 10_554 ?
Cs2 Cs4 O1 93.3(5) . 28_656 ?
Cs2 Cs4 O1 93.3(5) . 19_566 ?
Cs2 Cs4 O1 83.6(4) 10_554 28_656 ?
Cs2 Cs4 O1 83.6(4) 10_554 19_566 ?
Cs3 Cs4 Cs1 177.3(12) 10_554 . ?
Cs3 Cs4 Cs1 177.8(18) . 10_554 ?
Cs3 Cs4 Cs1 2.2(15) . . ?
Cs3 Cs4 Cs1 1.7(8) 10_554 10_554 ?
Cs3 Cs4 Cs2 1.5(8) 10_554 10_554 ?
Cs3 Cs4 Cs2 2.0(15) . . ?
Cs3 Cs4 Cs2 178.0(19) . 10_554 ?
Cs3 Cs4 Cs2 177.5(13) 10_554 . ?
Cs3 Cs4 Cs3 179(3) . 10_554 ?
Cs3 Cs4 Cs5 14.7(16) . 10_564 ?
Cs3 Cs4 Cs5 165.8(11) 10_554 10_564 ?
Cs3 Cs4 Cs7 10.5(16) . . ?
Cs3 Cs4 Cs7 170.0(12) 10_554 . ?
Cs3 Cs4 Cs7 172.1(18) . 10_554 ?
Cs3 Cs4 Cs7 8.4(9) 10_554 10_554 ?
Cs3 Cs4 O1 84.7(8) 10_554 28_656 ?
Cs3 Cs4 O1 94.9(13) . 28_656 ?
Cs3 Cs4 O1 94.9(13) . 19_566 ?
Cs3 Cs4 O1 84.7(8) 10_554 19_566 ?
Cs4 Cs4 Cs1 1.8(3) 10_554 10_554 ?
Cs4 Cs4 Cs1 177.5(4) 10_554 . ?
Cs4 Cs4 Cs2 1.7(4) 10_554 10_554 ?
Cs4 Cs4 Cs2 177.6(6) 10_554 . ?
Cs4 Cs4 Cs3 179.7(17) 10_554 . ?
Cs4 Cs4 Cs3 0.2(9) 10_554 10_554 ?
Cs4 Cs4 Cs5 165.6(5) 10_554 10_564 ?
Cs4 Cs4 Cs7 8.2(4) 10_554 10_554 ?
Cs4 Cs4 Cs7 169.8(5) 10_554 . ?
Cs4 Cs4 O1 84.8(2) 10_554 19_566 ?
Cs4 Cs4 O1 84.8(2) 10_554 28_656 ?
Cs7 Cs4 Cs5 157.4(7) 10_554 10_564 ?
Cs7 Cs4 Cs5 4.2(5) . 10_564 ?
Cs7 Cs4 Cs7 161.6(8) . 10_554 ?
Cs7 Cs4 O1 91.2(4) 10_554 19_566 ?
Cs7 Cs4 O1 91.2(4) 10_554 28_656 ?
Cs7 Cs4 O1 103.0(5) . 19_566 ?
Cs7 Cs4 O1 103.0(5) . 28_656 ?
O1 Cs4 Cs5 106.2(4) 28_656 10_564 ?
O1 Cs4 Cs5 106.2(4) 19_566 10_564 ?
O1 Cs4 O1 78.5(3) 28_656 19_566 ?
Cs1 Cs5 Cs1 130.5(11) 10_564 . ?
Cs1 Cs5 Cs2 5.1(3) 10_564 10_564 ?
Cs1 Cs5 Cs2 132.5(11) 10_564 . ?
Cs1 Cs5 Cs2 2.00(18) . . ?
Cs1 Cs5 Cs3 12.8(5) 10_564 10_564 ?
Cs1 Cs5 Cs5 95.5(7) . 19_576 ?
Cs1 Cs5 Cs5 132.7(11) 10_564 19_576 ?
Cs1 Cs5 Cs5 95.5(7) . 28_656 ?
Cs1 Cs5 Cs5 132.7(11) 10_564 28_656 ?
Cs1 Cs5 Cs6 134.5(11) 10_564 19_576 ?
Cs1 Cs5 Cs7 138.0(13) 10_564 . ?
Cs2 Cs5 Cs1 135.6(11) 10_564 . ?
Cs2 Cs5 Cs2 137.6(11) 10_564 . ?
Cs2 Cs5 Cs3 7.7(4) 10_564 10_564 ?
Cs2 Cs5 Cs5 127.8(10) 10_564 19_576 ?
Cs2 Cs5 Cs5 127.8(10) 10_564 28_656 ?
Cs2 Cs5 Cs6 129.4(10) 10_564 19_576 ?
Cs2 Cs5 Cs7 143.1(13) 10_564 . ?
Cs3 Cs5 Cs1 143.3(10) 10_564 . ?
Cs3 Cs5 Cs2 145.3(10) 10_564 . ?
Cs3 Cs5 Cs5 120.3(9) 10_564 19_576 ?
Cs3 Cs5 Cs5 120.3(9) 10_564 28_656 ?
Cs3 Cs5 Cs6 121.7(9) 10_564 19_576 ?
Cs5 Cs5 Cs1 148.5(8) 10_564 10_564 ?
Cs5 Cs5 Cs1 18.0(5) 10_564 . ?
Cs5 Cs5 Cs2 93.5(6) 28_656 . ?
Cs5 Cs5 Cs2 16.0(5) 10_564 . ?
Cs5 Cs5 Cs2 93.5(6) 19_576 . ?
Cs5 Cs5 Cs2 153.6(7) 10_564 10_564 ?
Cs5 Cs5 Cs3 161.3(6) 10_564 10_564 ?
Cs5 Cs5 Cs5 77.9(4) 10_564 28_656 ?
Cs5 Cs5 Cs5 77.9(4) 10_564 19_576 ?
Cs5 Cs5 Cs5 24.2(9) 28_656 19_576 ?
Cs5 Cs5 Cs6 77.0(5) 10_564 19_576 ?
Cs5 Cs5 Cs7 10.5(7) 10_564 . ?
Cs6 Cs5 Cs1 161(4) . 10_564 ?
Cs6 Cs5 Cs1 30(3) . . ?
Cs6 Cs5 Cs1 95.0(7) 19_576 . ?
Cs6 Cs5 Cs2 28(3) . . ?
Cs6 Cs5 Cs2 166(4) . 10_564 ?
Cs6 Cs5 Cs2 93.0(7) 19_576 . ?
Cs6 Cs5 Cs3 174(3) . 10_564 ?
Cs6 Cs5 Cs5 12(3) . 10_564 ?
Cs6 Cs5 Cs5 66(3) . 19_576 ?
Cs6 Cs5 Cs5 66(3) . 28_656 ?
Cs6 Cs5 Cs5 12.1(4) 19_576 28_656 ?
Cs6 Cs5 Cs5 12.1(4) 19_576 19_576 ?
Cs6 Cs5 Cs6 65(3) . 19_576 ?
Cs6 Cs5 Cs7 23(3) . . ?
Cs6 Cs5 Cs7 167(4) . 10_564 ?
Cs7 Cs5 Cs1 6.6(11) 10_564 10_564 ?
Cs7 Cs5 Cs1 7.5(4) . . ?
Cs7 Cs5 Cs1 137.1(19) 10_564 . ?
Cs7 Cs5 Cs2 1.5(11) 10_564 10_564 ?
Cs7 Cs5 Cs2 5.5(4) . . ?
Cs7 Cs5 Cs2 139.1(19) 10_564 . ?
Cs7 Cs5 Cs3 6.2(13) 10_564 10_564 ?
Cs7 Cs5 Cs3 150.8(12) . 10_564 ?
Cs7 Cs5 Cs5 155.1(16) 10_564 10_564 ?
Cs7 Cs5 Cs5 126.3(18) 10_564 28_656 ?
Cs7 Cs5 Cs5 126.3(18) 10_564 19_576 ?
Cs7 Cs5 Cs5 88.2(7) . 19_576 ?
Cs7 Cs5 Cs5 88.2(7) . 28_656 ?
Cs7 Cs5 Cs6 87.5(8) . 19_576 ?
Cs7 Cs5 Cs6 127.9(19) 10_564 19_576 ?
Cs7 Cs5 Cs7 145(2) 10_564 . ?
Cs1 Cs6 Cs1 127.7(7) . 10_564 ?
Cs1 Cs6 Cs2 3.3(2) 10_564 10_564 ?
Cs1 Cs6 Cs2 131.0(6) . 10_564 ?
Cs1 Cs6 Cs2 3.3(2) . . ?
Cs1 Cs6 Cs2 131.0(6) 10_564 . ?
Cs1 Cs6 Cs3 136.4(6) . 10_564 ?
Cs1 Cs6 Cs3 8.8(3) 10_564 10_564 ?
Cs1 Cs6 Cs5 115.4(3) . 28_656 ?
Cs1 Cs6 Cs5 115.4(3) 10_564 19_576 ?
Cs1 Cs6 Cs5 115.4(3) . 19_576 ?
Cs1 Cs6 Cs5 115.4(3) 10_564 28_656 ?
Cs1 Cs6 Cs6 116.2(3) 10_564 19_576 ?
Cs1 Cs6 Cs6 116.2(3) . 19_576 ?
Cs2 Cs6 Cs2 134.3(7) . 10_564 ?
Cs2 Cs6 Cs3 139.8(7) . 10_564 ?
Cs2 Cs6 Cs3 5.5(3) 10_564 10_564 ?
Cs2 Cs6 Cs5 112.2(4) . 28_656 ?
Cs2 Cs6 Cs5 112.2(4) 10_564 19_576 ?
Cs2 Cs6 Cs5 112.2(3) . 19_576 ?
Cs2 Cs6 Cs5 112.2(3) 10_564 28_656 ?
Cs2 Cs6 Cs6 112.9(3) 10_564 19_576 ?
Cs2 Cs6 Cs6 112.9(3) . 19_576 ?
Cs5 Cs6 Cs1 142(3) . . ?
Cs5 Cs6 Cs1 14(3) . 10_564 ?
Cs5 Cs6 Cs1 14(3) 10_564 . ?
Cs5 Cs6 Cs1 142(3) 10_564 10_564 ?
Cs5 Cs6 Cs2 145(3) 10_564 10_564 ?
Cs5 Cs6 Cs2 11(3) . 10_564 ?
Cs5 Cs6 Cs2 11(3) 10_564 . ?
Cs5 Cs6 Cs2 145(3) . . ?
Cs5 Cs6 Cs3 150(3) 10_564 10_564 ?
Cs5 Cs6 Cs3 5(3) . 10_564 ?
Cs5 Cs6 Cs3 106.9(4) 28_656 10_564 ?
Cs5 Cs6 Cs3 106.9(4) 19_576 10_564 ?
Cs5 Cs6 Cs5 102(3) . 28_656 ?
Cs5 Cs6 Cs5 102(3) 10_564 19_576 ?
Cs5 Cs6 Cs5 102(3) . 19_576 ?
Cs5 Cs6 Cs5 155(6) . 10_564 ?
Cs5 Cs6 Cs5 102(3) 10_564 28_656 ?
Cs5 Cs6 Cs5 25.9(9) 28_656 19_576 ?
Cs5 Cs6 Cs6 102(3) 10_564 19_576 ?
Cs5 Cs6 Cs6 102(3) . 19_576 ?
Cs5 Cs6 Cs7 148(3) . . ?
Cs5 Cs6 Cs7 7(3) . 10_564 ?
Cs5 Cs6 Cs7 148(3) 10_564 10_564 ?
Cs5 Cs6 Cs7 7(3) 10_564 . ?
Cs6 Cs6 Cs3 107.4(4) 19_576 10_564 ?
Cs6 Cs6 Cs5 13.0(5) 19_576 19_576 ?
Cs6 Cs6 Cs5 13.0(5) 19_576 28_656 ?
Cs7 Cs6 Cs1 134.1(10) 10_564 . ?
Cs7 Cs6 Cs1 134.1(10) . 10_564 ?
Cs7 Cs6 Cs1 6.5(6) 10_564 10_564 ?
Cs7 Cs6 Cs1 6.5(6) . . ?
Cs7 Cs6 Cs2 137.5(10) . 10_564 ?
Cs7 Cs6 Cs2 137.5(10) 10_564 . ?
Cs7 Cs6 Cs2 3.2(6) 10_564 10_564 ?
Cs7 Cs6 Cs2 3.2(6) . . ?
Cs7 Cs6 Cs3 142.9(10) . 10_564 ?
Cs7 Cs6 Cs3 2.3(7) 10_564 10_564 ?
Cs7 Cs6 Cs5 109.2(7) . 19_576 ?
Cs7 Cs6 Cs5 109.2(7) 10_564 28_656 ?
Cs7 Cs6 Cs5 109.2(7) 10_564 19_576 ?
Cs7 Cs6 Cs5 109.2(7) . 28_656 ?
Cs7 Cs6 Cs6 109.7(7) . 19_576 ?
Cs7 Cs6 Cs6 109.7(7) 10_564 19_576 ?
Cs7 Cs6 Cs7 140.6(15) . 10_564 ?
Cs1 Cs7 Cs2 11.9(7) . . ?
Cs1 Cs7 Cs3 24.6(9) . . ?
Cs1 Cs7 Cs4 31.5(9) . 10_554 ?
Cs1 Cs7 Cs4 29.5(8) . . ?
Cs1 Cs7 Cs5 150.8(15) . . ?
Cs1 Cs7 Cs5 165(2) . 10_564 ?
Cs1 Cs7 Cs6 160.0(16) . . ?
Cs1 Cs7 Cs7 140.3(10) . 10_564 ?
Cs1 Cs7 O1 85.8(9) . 3_655 ?
Cs1 Cs7 O3 98.7(8) . 28_656 ?
Cs1 Cs7 O3 98.7(8) . . ?
Cs2 Cs7 Cs3 12.7(8) . . ?
Cs2 Cs7 Cs4 17.6(7) . . ?
Cs2 Cs7 Cs4 19.6(8) . 10_554 ?
Cs2 Cs7 Cs5 162.7(14) . . ?
Cs2 Cs7 Cs6 171.9(15) . . ?
Cs2 Cs7 Cs7 152.2(9) . 10_564 ?
Cs2 Cs7 O1 95.2(9) . 3_655 ?
Cs2 Cs7 O3 91.0(7) . . ?
Cs2 Cs7 O3 91.0(7) . 28_656 ?
Cs3 Cs7 Cs4 7.0(7) . 10_554 ?
Cs3 Cs7 Cs4 4.9(7) . . ?
Cs3 Cs7 Cs5 175.4(12) . . ?
Cs3 Cs7 Cs7 164.9(8) . 10_564 ?
Cs3 Cs7 O1 105.2(8) . 3_655 ?
Cs3 Cs7 O3 82.7(5) . 28_656 ?
Cs3 Cs7 O3 82.7(5) . . ?
Cs4 Cs7 Cs4 2.03(13) . 10_554 ?
Cs4 Cs7 Cs7 171.8(4) 10_554 10_564 ?
Cs4 Cs7 Cs7 169.8(5) . 10_564 ?
Cs4 Cs7 O1 108.9(6) . 3_655 ?
Cs4 Cs7 O1 110.5(5) 10_554 3_655 ?
Cs4 Cs7 O3 78.3(3) 10_554 . ?
Cs4 Cs7 O3 79.6(4) . . ?
Cs4 Cs7 O3 78.3(3) 10_554 28_656 ?
Cs4 Cs7 O3 79.6(4) . 28_656 ?
Cs5 Cs7 Cs2 177(2) 10_564 . ?
Cs5 Cs7 Cs3 170(2) 10_564 . ?
Cs5 Cs7 Cs4 177.7(9) . 10_554 ?
Cs5 Cs7 Cs4 163.3(18) 10_564 10_554 ?
Cs5 Cs7 Cs4 179.7(10) . . ?
Cs5 Cs7 Cs4 165.3(18) 10_564 . ?
Cs5 Cs7 Cs5 14.4(11) 10_564 . ?
Cs5 Cs7 Cs6 5.2(18) 10_564 . ?
Cs5 Cs7 Cs7 10.5(7) . 10_564 ?
Cs5 Cs7 Cs7 24.9(16) 10_564 10_564 ?
Cs5 Cs7 O1 71.3(6) . 3_655 ?
Cs5 Cs7 O1 82.4(13) 10_564 3_655 ?
Cs5 Cs7 O3 91.0(11) 10_564 . ?
Cs5 Cs7 O3 100.3(6) . 28_656 ?
Cs5 Cs7 O3 91.0(11) 10_564 28_656 ?
Cs5 Cs7 O3 100.3(6) . . ?
Cs6 Cs7 Cs3 175.4(13) . . ?
Cs6 Cs7 Cs4 170.5(11) . . ?
Cs6 Cs7 Cs4 168.5(10) . 10_554 ?
Cs6 Cs7 Cs5 9.2(10) . . ?
Cs6 Cs7 Cs7 19.7(7) . 10_564 ?
Cs6 Cs7 O1 78.4(6) . 3_655 ?
Cs6 Cs7 O3 94.3(7) . 28_656 ?
Cs6 Cs7 O3 94.3(7) . . ?
Cs7 Cs7 O1 63.4(3) 10_564 3_655 ?
Cs7 Cs7 O3 106.8(3) 10_564 28_656 ?
Cs7 Cs7 O3 106.8(3) 10_564 . ?
O3 Cs7 O1 92.59(10) 28_656 3_655 ?
O3 Cs7 O1 167.1(4) . 3_655 ?
O3 Cs7 O3 98.7(4) 28_656 . ?
U1 Ga2 Cs2 114.31(8) 25 . ?
U1 Ga2 Cs3 115.31(16) 25 10_554 ?
U1 Ga2 Cs3 115.31(16) 25 . ?
U1 Ga2 Cs4 116.20(8) 25 10_554 ?
U1 Ga2 Cs4 116.20(8) 25 . ?
U1 Ga2 Cs7 76.37(18) 25 19_566 ?
U1 Ga2 Cs7 76.37(18) 25 19_576 ?
Cs3 Ga2 Cs2 39.0(5) 10_554 . ?
Cs3 Ga2 Cs2 8.4(3) . . ?
Cs3 Ga2 Cs3 30.6(7) 10_554 . ?
Cs3 Ga2 Cs7 111.9(4) . 19_566 ?
Cs3 Ga2 Cs7 81.9(5) 10_554 19_566 ?
Cs3 Ga2 Cs7 111.9(4) 10_554 19_576 ?
Cs3 Ga2 Cs7 81.9(5) . 19_576 ?
Cs4 Ga2 Cs2 28.1(3) 10_554 . ?
Cs4 Ga2 Cs2 19.4(3) . . ?
Cs4 Ga2 Cs3 19.7(4) 10_554 . ?
Cs4 Ga2 Cs3 10.9(4) . . ?
Cs4 Ga2 Cs3 19.7(4) . 10_554 ?
Cs4 Ga2 Cs3 10.9(4) 10_554 10_554 ?
Cs4 Ga2 Cs4 8.7(4) . 10_554 ?
Cs4 Ga2 Cs7 101.2(3) . 19_566 ?
Cs4 Ga2 Cs7 101.2(3) 10_554 19_576 ?
Cs4 Ga2 Cs7 92.6(3) 10_554 19_566 ?
Cs4 Ga2 Cs7 92.6(3) . 19_576 ?
Cs7 Ga2 Cs2 73.8(4) 19_576 . ?
Cs7 Ga2 Cs2 120.2(3) 19_566 . ?
Cs7 Ga2 Cs7 152.7(4) 19_566 19_576 ?
O2 Ga2 U1 45.21(12) . 25 ?
O2 Ga2 Cs2 150.5(2) . . ?
O2 Ga2 Cs3 156.2(3) . . ?
O2 Ga2 Cs3 156.2(3) . 10_554 ?
O2 Ga2 Cs4 161.00(15) . . ?
O2 Ga2 Cs4 161.00(15) . 10_554 ?
O2 Ga2 Cs7 79.7(2) . 19_576 ?
O2 Ga2 Cs7 79.7(2) . 19_566 ?
O3 Ga2 U1 122.65(13) . 25 ?
O3 Ga2 U1 122.65(12) 19_566 25 ?
O3 Ga2 Cs2 93.0(2) 19_566 . ?
O3 Ga2 Cs2 51.50(18) . . ?
O3 Ga2 Cs3 85.6(4) . 10_554 ?
O3 Ga2 Cs3 85.6(4) 19_566 . ?
O3 Ga2 Cs3 58.8(3) . . ?
O3 Ga2 Cs3 58.8(3) 19_566 10_554 ?
O3 Ga2 Cs4 75.93(19) . 10_554 ?
O3 Ga2 Cs4 68.23(19) 19_566 10_554 ?
O3 Ga2 Cs4 75.93(19) 19_566 . ?
O3 Ga2 Cs4 68.23(19) . . ?
O3 Ga2 Cs7 160.6(2) . 19_566 ?
O3 Ga2 Cs7 160.6(2) 19_566 19_576 ?
O3 Ga2 Cs7 46.7(2) . 19_576 ?
O3 Ga2 Cs7 46.7(2) 19_566 19_566 ?
O3 Ga2 O2 115.76(5) . . ?
O3 Ga2 O2 115.76(5) 19_566 . ?
O3 Ga2 O3 114.0(2) . 19_566 ?
O3 Ga2 O4 108.71(17) 19_566 . ?
O3 Ga2 O4 108.71(17) . . ?
O4 Ga2 U1 45.81(18) . 25 ?
O4 Ga2 Cs2 72.58(17) . . ?
O4 Ga2 Cs3 71.2(2) . 10_554 ?
O4 Ga2 Cs3 71.2(2) . . ?
O4 Ga2 Cs4 70.5(2) . . ?
O4 Ga2 Cs4 70.5(2) . 10_554 ?
O4 Ga2 Cs7 81.3(2) . 19_576 ?
O4 Ga2 Cs7 81.3(2) . 19_566 ?
O4 Ga2 O2 91.0(2) . . ?
U1 O1 Cs1 127.73(13) . 4_464 ?
U1 O1 Cs1 127.73(13) . 11_544 ?
U1 O1 Cs3 126.7(3) . 28_556 ?
U1 O1 Cs3 126.7(3) . 19_576 ?
U1 O1 Cs4 128.7(2) . 28_556 ?
U1 O1 Cs4 128.7(2) . 19_576 ?
U1 O1 Cs5 128.2(3) . 11_544 ?
U1 O1 Cs5 128.2(3) . 4_464 ?
U1 O1 Cs6 127.6(2) . 11_544 ?
U1 O1 Cs7 128.3(2) . 4_464 ?
U1 O1 Cs7 128.3(2) . 11_544 ?
Cs1 O1 Cs1 76.18(14) 11_544 4_464 ?
Cs1 O1 Cs3 101.0(3) 4_464 19_576 ?
Cs1 O1 Cs3 101.0(3) 11_544 28_556 ?
Cs1 O1 Cs3 79.1(3) 11_544 19_576 ?
Cs1 O1 Cs3 79.1(3) 4_464 28_556 ?
Cs1 O1 Cs6 40.04(9) 4_464 11_544 ?
Cs1 O1 Cs6 40.04(9) 11_544 11_544 ?
Cs3 O1 Cs3 35.9(7) 19_576 28_556 ?
Cs3 O1 Cs6 102.8(3) 28_556 11_544 ?
Cs3 O1 Cs6 102.8(3) 19_576 11_544 ?
Cs4 O1 Cs1 93.2(2) 28_556 11_544 ?
Cs4 O1 Cs1 86.9(2) 28_556 4_464 ?
Cs4 O1 Cs1 86.9(2) 19_576 11_544 ?
Cs4 O1 Cs1 93.2(2) 19_576 4_464 ?
Cs4 O1 Cs3 23.1(5) 28_556 19_576 ?
Cs4 O1 Cs3 12.8(4) 19_576 19_576 ?
Cs4 O1 Cs3 12.8(4) 28_556 28_556 ?
Cs4 O1 Cs3 23.1(5) 19_576 28_556 ?
Cs4 O1 Cs4 10.3(5) 19_576 28_556 ?
Cs4 O1 Cs5 100.8(3) 19_576 4_464 ?
Cs4 O1 Cs5 102.8(3) 19_576 11_544 ?
Cs4 O1 Cs5 100.8(3) 28_556 11_544 ?
Cs4 O1 Cs5 102.8(3) 28_556 4_464 ?
Cs4 O1 Cs6 103.4(2) 28_556 11_544 ?
Cs4 O1 Cs6 103.4(2) 19_576 11_544 ?
Cs4 O1 Cs7 98.8(3) 28_556 11_544 ?
Cs4 O1 Cs7 94.2(3) 28_556 4_464 ?
Cs4 O1 Cs7 98.8(3) 19_576 4_464 ?
Cs4 O1 Cs7 94.2(3) 19_576 11_544 ?
Cs5 O1 Cs1 29.1(4) 11_544 4_464 ?
Cs5 O1 Cs1 50.4(4) 4_464 4_464 ?
Cs5 O1 Cs1 50.4(4) 11_544 11_544 ?
Cs5 O1 Cs1 29.1(4) 4_464 11_544 ?
Cs5 O1 Cs3 97.8(4) 11_544 28_556 ?
Cs5 O1 Cs3 104.7(3) 11_544 19_576 ?
Cs5 O1 Cs3 97.8(4) 4_464 19_576 ?
Cs5 O1 Cs3 104.7(3) 4_464 28_556 ?
Cs5 O1 Cs5 22.1(8) 11_544 4_464 ?
Cs5 O1 Cs6 11.1(4) 4_464 11_544 ?
Cs5 O1 Cs6 11.1(4) 11_544 11_544 ?
Cs7 O1 Cs1 13.0(3) 4_464 4_464 ?
Cs7 O1 Cs1 13.0(3) 11_544 11_544 ?
Cs7 O1 Cs1 65.0(3) 4_464 11_544 ?
Cs7 O1 Cs1 65.0(3) 11_544 4_464 ?
Cs7 O1 Cs3 88.3(3) 4_464 28_556 ?
Cs7 O1 Cs3 104.2(3) 11_544 28_556 ?
Cs7 O1 Cs3 88.3(3) 11_544 19_576 ?
Cs7 O1 Cs3 104.2(3) 4_464 19_576 ?
Cs7 O1 Cs5 37.9(6) 4_464 4_464 ?
Cs7 O1 Cs5 16.1(4) 11_544 4_464 ?
Cs7 O1 Cs5 37.9(6) 11_544 11_544 ?
Cs7 O1 Cs5 16.1(4) 4_464 11_544 ?
Cs7 O1 Cs6 27.2(3) 4_464 11_544 ?
Cs7 O1 Cs6 27.2(3) 11_544 11_544 ?
Cs7 O1 Cs7 53.1(6) 4_464 11_544 ?
U1 O2 U1 109.16(15) . 25 ?
U1 O2 Cs1 89.41(7) 25 19_566 ?
U1 O2 Cs1 89.41(7) 25 19_576 ?
U1 O2 Cs1 99.45(7) . 19_576 ?
U1 O2 Cs1 99.45(7) . 19_566 ?
U1 O2 Cs2 96.7(2) . 19_576 ?
U1 O2 Cs2 93.4(2) 25 19_576 ?
U1 O2 Cs2 93.4(2) 25 19_566 ?
U1 O2 Cs2 96.7(2) . 19_566 ?
U1 O2 Cs3 101.9(3) 25 19_576 ?
U1 O2 Cs3 101.9(3) 25 19_566 ?
U1 O2 Cs3 91.0(3) . 19_566 ?
U1 O2 Cs3 91.0(3) . 19_576 ?
Cs1 O2 Cs1 160.36(14) 19_576 19_566 ?
Cs1 O2 Cs3 161.3(2) 19_576 19_566 ?
Cs1 O2 Cs3 161.3(2) 19_566 19_576 ?
Cs1 O2 Cs3 13.2(3) 19_576 19_576 ?
Cs1 O2 Cs3 13.2(3) 19_566 19_566 ?
Cs2 O2 Cs1 4.2(2) 19_576 19_576 ?
Cs2 O2 Cs1 4.2(2) 19_566 19_566 ?
Cs2 O2 Cs1 161.72(15) 19_566 19_576 ?
Cs2 O2 Cs1 161.72(15) 19_576 19_566 ?
Cs2 O2 Cs2 162.1(2) 19_576 19_566 ?
Cs2 O2 Cs3 159.7(3) 19_576 19_566 ?
Cs2 O2 Cs3 9.0(3) 19_566 19_566 ?
Cs2 O2 Cs3 159.7(3) 19_566 19_576 ?
Cs2 O2 Cs3 9.0(3) 19_576 19_576 ?
Cs3 O2 Cs3 154.1(5) 19_576 19_566 ?
Ga2 O2 U1 101.66(16) . 25 ?
Ga2 O2 U1 149.2(2) . . ?
Ga2 O2 Cs1 80.52(7) . 19_566 ?
Ga2 O2 Cs1 80.52(7) . 19_576 ?
Ga2 O2 Cs2 81.22(13) . 19_566 ?
Ga2 O2 Cs2 81.22(13) . 19_576 ?
Ga2 O2 Cs3 82.6(3) . 19_576 ?
Ga2 O2 Cs3 82.6(3) . 19_566 ?
Cs1 O3 Cs1 109.88(19) . 19_576 ?
Cs2 O3 Cs1 113.9(3) 19_576 . ?
Cs2 O3 Cs1 113.9(3) . 19_576 ?
Cs2 O3 Cs1 5.2(3) 19_576 19_576 ?
Cs2 O3 Cs1 5.2(3) . . ?
Cs2 O3 Cs2 118.1(5) . 19_576 ?
Cs2 O3 Cs3 126.5(5) . 19_576 ?
Cs2 O3 Cs3 11.2(3) 19_576 19_576 ?
Cs2 O3 Cs3 11.2(3) . . ?
Cs2 O3 Cs3 126.5(5) 19_576 . ?
Cs3 O3 Cs1 16.3(4) . . ?
Cs3 O3 Cs1 121.9(4) 19_576 . ?
Cs3 O3 Cs1 16.3(4) 19_576 19_576 ?
Cs3 O3 Cs1 121.9(4) . 19_576 ?
Cs3 O3 Cs3 136.0(8) 19_576 . ?
Cs5 O3 Cs1 29.1(4) 28_656 19_576 ?
Cs5 O3 Cs1 81.6(4) 10_564 19_576 ?
Cs5 O3 Cs1 29.1(4) 10_564 . ?
Cs5 O3 Cs1 81.6(4) 28_656 . ?
Cs5 O3 Cs2 85.2(5) 10_564 19_576 ?
Cs5 O3 Cs2 85.2(5) 28_656 . ?
Cs5 O3 Cs2 33.9(5) 10_564 . ?
Cs5 O3 Cs2 33.9(5) 28_656 19_576 ?
Cs5 O3 Cs3 92.9(6) 10_564 19_576 ?
Cs5 O3 Cs3 92.9(6) 28_656 . ?
Cs5 O3 Cs3 44.3(6) 28_656 19_576 ?
Cs5 O3 Cs3 44.3(6) 10_564 . ?
Cs5 O3 Cs5 54.7(8) 10_564 28_656 ?
Cs7 O3 Cs1 97.1(4) . 19_576 ?
Cs7 O3 Cs1 12.9(3) 19_576 19_576 ?
Cs7 O3 Cs1 97.1(4) 19_576 . ?
Cs7 O3 Cs1 12.9(3) . . ?
Cs7 O3 Cs2 17.5(4) . . ?
Cs7 O3 Cs2 101.0(5) . 19_576 ?
Cs7 O3 Cs2 101.0(5) 19_576 . ?
Cs7 O3 Cs2 17.5(4) 19_576 19_576 ?
Cs7 O3 Cs3 28.0(5) 19_576 19_576 ?
Cs7 O3 Cs3 28.0(5) . . ?
Cs7 O3 Cs3 109.1(6) 19_576 . ?
Cs7 O3 Cs3 109.1(6) . 19_576 ?
Cs7 O3 Cs5 69.1(6) . 28_656 ?
Cs7 O3 Cs5 16.4(4) 19_576 28_656 ?
Cs7 O3 Cs5 69.1(6) 19_576 10_564 ?
Cs7 O3 Cs5 16.4(4) . 10_564 ?
Cs7 O3 Cs7 84.4(7) . 19_576 ?
Ga2 O3 Cs1 105.39(7) 28_556 19_576 ?
Ga2 O3 Cs1 105.39(7) . . ?
Ga2 O3 Cs1 103.43(6) . 19_576 ?
Ga2 O3 Cs1 103.43(6) 28_556 . ?
Ga2 O3 Cs2 104.90(11) . 19_576 ?
Ga2 O3 Cs2 100.9(2) . . ?
Ga2 O3 Cs2 100.9(2) 28_556 19_576 ?
Ga2 O3 Cs2 104.90(11) 28_556 . ?
Ga2 O3 Cs3 107.9(2) . 19_576 ?
Ga2 O3 Cs3 91.0(3) . . ?
Ga2 O3 Cs3 107.9(2) 28_556 . ?
Ga2 O3 Cs3 91.0(3) 28_556 19_576 ?
Ga2 O3 Cs5 105.6(3) 28_556 10_564 ?
Ga2 O3 Cs5 120.0(3) . 10_564 ?
Ga2 O3 Cs5 105.6(3) . 28_656 ?
Ga2 O3 Cs5 120.0(3) 28_556 28_656 ?
Ga2 O3 Cs7 106.3(2) 28_556 . ?
Ga2 O3 Cs7 111.1(2) . . ?
Ga2 O3 Cs7 111.1(2) 28_556 19_576 ?
Ga2 O3 Cs7 106.3(2) . 19_576 ?
Ga2 O3 Ga2 128.7(3) . 28_556 ?
U1 O4 Cs2 155.5(2) 25 . ?
U1 O4 Cs2 155.5(2) 25 10_554 ?
U1 O4 Cs3 164.1(4) 25 10_554 ?
U1 O4 Cs3 164.1(4) 25 . ?
U1 O4 Cs4 175.5(2) 25 10_554 ?
U1 O4 Cs4 175.5(2) 25 . ?
U1 O4 Cs5 89.0(3) 25 28_646 ?
U1 O4 Cs6 90.9(2) 25 19_576 ?
U1 O4 Cs6 90.9(2) 25 19_566 ?
Cs2 O4 Cs2 49.0(4) . 10_554 ?
Cs2 O4 Cs5 66.9(4) 10_554 28_646 ?
Cs2 O4 Cs5 115.2(4) . 28_646 ?
Cs3 O4 Cs2 40.4(5) . 10_554 ?
Cs3 O4 Cs2 8.6(3) . . ?
Cs3 O4 Cs2 40.4(5) 10_554 . ?
Cs3 O4 Cs2 8.6(3) 10_554 10_554 ?
Cs3 O4 Cs3 31.8(8) 10_554 . ?
Cs3 O4 Cs5 106.7(5) . 28_646 ?
Cs3 O4 Cs5 75.4(5) 10_554 28_646 ?
Cs3 O4 Cs6 105.0(4) . 19_566 ?
Cs3 O4 Cs6 73.2(4) . 19_576 ?
Cs3 O4 Cs6 105.0(4) 10_554 19_576 ?
Cs3 O4 Cs6 73.2(4) 10_554 19_566 ?
Cs4 O4 Cs2 20.0(3) . . ?
Cs4 O4 Cs2 20.0(3) 10_554 10_554 ?
Cs4 O4 Cs2 29.0(3) 10_554 . ?
Cs4 O4 Cs2 29.0(3) . 10_554 ?
Cs4 O4 Cs3 20.4(5) 10_554 . ?
Cs4 O4 Cs3 11.3(4) . . ?
Cs4 O4 Cs3 20.4(5) . 10_554 ?
Cs4 O4 Cs3 11.3(4) 10_554 10_554 ?
Cs4 O4 Cs4 9.1(4) . 10_554 ?
Cs4 O4 Cs5 95.5(4) . 28_646 ?
Cs4 O4 Cs5 86.6(4) 10_554 28_646 ?
Cs4 O4 Cs6 84.6(3) 10_554 19_566 ?
Cs4 O4 Cs6 84.6(3) . 19_576 ?
Cs4 O4 Cs6 93.6(3) . 19_566 ?
Cs4 O4 Cs6 93.6(3) 10_554 19_576 ?
Cs6 O4 Cs2 113.6(3) 19_576 10_554 ?
Cs6 O4 Cs2 113.6(3) 19_566 . ?
Cs6 O4 Cs2 64.6(3) 19_576 . ?
Cs6 O4 Cs2 64.6(3) 19_566 10_554 ?
Cs6 O4 Cs5 171.1(3) 19_576 28_646 ?
Cs6 O4 Cs5 9.1(3) 19_566 28_646 ?
Cs6 O4 Cs6 178.2(5) 19_576 19_566 ?
Ga2 O4 U1 101.57(18) . 25 ?
Ga2 O4 U1 101.57(18) 10_554 25 ?
Ga2 O4 Cs2 79.48(17) 10_554 10_554 ?
Ga2 O4 Cs2 79.48(17) . 10_554 ?
Ga2 O4 Cs2 79.48(17) 10_554 . ?
Ga2 O4 Cs2 79.48(17) . . ?
Ga2 O4 Cs3 78.88(18) 10_554 10_554 ?
Ga2 O4 Cs3 78.87(18) . . ?
Ga2 O4 Cs3 78.88(18) 10_554 . ?
Ga2 O4 Cs3 78.87(18) . 10_554 ?
Ga2 O4 Cs4 78.46(18) . 10_554 ?
Ga2 O4 Cs4 78.47(18) 10_554 . ?
Ga2 O4 Cs4 78.47(18) 10_554 10_554 ?
Ga2 O4 Cs4 78.46(18) . . ?
Ga2 O4 Cs5 81.5(3) . 28_646 ?
Ga2 O4 Cs5 99.0(3) 10_554 28_646 ?
Ga2 O4 Cs6 89.82(5) 10_554 19_566 ?
Ga2 O4 Cs6 89.82(5) 10_554 19_576 ?
Ga2 O4 Cs6 89.82(5) . 19_576 ?
Ga2 O4 Cs6 89.82(5) . 19_566 ?
Ga2 O4 Ga2 156.9(4) . 10_554 ?

loop_
_geom_bond_atom_site_label_1
_geom_bond_atom_site_label_2
_geom_bond_distance
_geom_bond_site_symmetry_2
_geom_bond_publ_flag
U1 U1 3.75994(9) 25_455 ?
U1 U1 3.75994(9) 25 ?
U1 Cs4 4.341(5) 19_576 ?
U1 Ga2 3.3129(5) 18_556 ?
U1 Ga2 3.3129(5) 25 ?
U1 O1 1.849(4) . ?
U1 O1 1.849(4) 10_454 ?
U1 O2 2.401(4) 18_556 ?
U1 O2 2.401(4) 25 ?
U1 O2 2.211(4) . ?
U1 O2 2.211(4) 10_454 ?
U1 O4 2.425(6) 25 ?
Cs1 Cs3 2.77(2) 10_554 ?
Cs1 Cs3 0.87(2) . ?
Cs1 Cs4 2.083(13) 10_554 ?
Cs1 Cs4 1.555(13) . ?
Cs1 Cs5 2.60(2) . ?
Cs1 Cs5 1.53(2) 10_564 ?
Cs1 Cs6 2.106(7) . ?
Cs1 Cs7 0.693(18) . ?
Cs1 O1 3.064(4) 3_655 ?
Cs1 O1 3.064(4) 12_454 ?
Cs1 O3 3.074(4) 28_656 ?
Cs1 O3 3.074(4) . ?
Cs2 Cs2 3.08(3) 10_554 ?
Cs2 Cs3 2.49(3) 10_554 ?
Cs2 Cs3 0.595(18) . ?
Cs2 Cs4 1.804(19) 10_554 ?
Cs2 Cs4 1.277(19) . ?
Cs2 Cs5 1.77(3) 10_564 ?
Cs2 Cs5 2.86(3) . ?
Cs2 Cs6 2.354(15) . ?
Cs2 Cs7 0.92(2) . ?
Cs2 O1 3.251(10) 3_655 ?
Cs2 O3 3.049(6) 28_656 ?
Cs2 O3 3.049(6) . ?
Cs3 Cs3 1.89(4) 10_554 ?
Cs3 Cs4 0.68(2) . ?
Cs3 Cs4 1.21(3) 10_554 ?
Cs3 Cs5 2.30(3) 10_564 ?
Cs3 Cs6 2.89(2) . ?
Cs3 Cs7 1.45(3) . ?
Cs3 O3 3.068(13) 28_656 ?
Cs3 O3 3.068(13) . ?
Cs4 Cs4 0.53(3) 10_554 ?
Cs4 Cs5 2.95(3) 10_564 ?
Cs4 Cs7 2.64(2) 10_554 ?
Cs4 Cs7 2.12(2) . ?
Cs4 O1 2.939(8) 19_566 ?
Cs4 O1 2.939(8) 28_656 ?
Cs5 Cs5 2.78(4) 28_656 ?
Cs5 Cs5 2.78(4) 19_576 ?
Cs5 Cs5 1.17(4) 10_564 ?
Cs5 Cs6 2.599(18) 19_576 ?
Cs5 Cs6 0.60(2) . ?
Cs5 Cs7 1.97(3) . ?
Cs5 Cs7 0.85(2) 10_564 ?
Cs6 Cs6 2.41(3) 19_576 ?
Cs6 Cs7 1.442(18) 10_564 ?
Cs6 Cs7 1.442(18) . ?
Cs7 Cs7 2.71(3) 10_564 ?
Cs7 O1 3.036(10) 3_655 ?
Cs7 O3 2.892(9) 28_656 ?
Cs7 O3 2.892(9) . ?
Ga2 O2 1.849(4) . ?
Ga2 O3 1.806(2) . ?
Ga2 O3 1.806(2) 19_566 ?
Ga2 O4 1.8229(13) . ?
